data_1545361
loop_
_publ_author_name
'S\/orensen, Mikkel A.'
'Weihe, H\/ogni'
'Vinum, Morten G.'
'Mortensen, Jesper S.'
'Doerrer, Linda H.'
'Bendix, Jesper'

_publ_section_title
;
 Imposing high-symmetry and tuneable geometry on lanthanide centres with
 chelating Pt and Pd metalloligands
;
_journal_issue 5
_journal_name_full 'Chem. Sci.'
_journal_page_first 3566
_journal_paper_doi 10.1039/C7SC00135E
_journal_volume 8
_journal_year 2017
_chemical_formula_moiety 'C16 H24 Gd O8 Pt2 S8, C24 H20 P'
_chemical_formula_sum 'C40 H44 Gd O8 P Pt2 S8'
_chemical_formula_weight 1487.70
_space_group_crystal_system tetragonal
_space_group_IT_number 85
_space_group_name_Hall '-P 4a'
_space_group_name_H-M_alt 'P 4/n'
_symmetry_Int_Tables_number 85
_symmetry_space_group_name_Hall '-P 4a'
_symmetry_space_group_name_H-M 'P 4/n :2'
_atom_sites_solution_primary iterative
_audit_creation_date 2015-05-10
_audit_creation_method
;
Olex2 1.2
(compiled 2015.01.26 svn.r3150 for OlexSys, GUI svn.r4998)
;
_audit_update_record
;
2017-01-09 deposited with the CCDC.
2017-02-28 downloaded from the CCDC.
;
_cell_angle_alpha 90
_cell_angle_beta 90
_cell_angle_gamma 90
_cell_formula_units_Z 2
_cell_length_a 12.6662(5)
_cell_length_b 12.6662(5)
_cell_length_c 15.1584(6)
_cell_measurement_reflns_used 9973
_cell_measurement_temperature 123
_cell_measurement_theta_max 28.65
_cell_measurement_theta_min 2.64
_cell_volume 2431.90(17)
_computing_molecular_graphics 'Olex2 (Dolomanov et al., 2009)'
_computing_publication_material 'Olex2 (Dolomanov et al., 2009)'
_computing_structure_refinement 'olex2.refine (Bourhis et al., 2015)'
_computing_structure_solution 'olex2.solve (Bourhis et al., 2015)'
_diffrn_ambient_temperature 123
_diffrn_measured_fraction_theta_full 0.9992
_diffrn_measured_fraction_theta_max 0.9994
_diffrn_measurement_device_type 'Bruker APEX-II CCD'
_diffrn_measurement_method '\f and \w scans'
_diffrn_radiation_type 'Mo K\a'
_diffrn_radiation_wavelength 0.71073
_diffrn_reflns_av_R_equivalents 0.0510
_diffrn_reflns_av_unetI/netI 0.0199
_diffrn_reflns_limit_h_max 16
_diffrn_reflns_limit_h_min -17
_diffrn_reflns_limit_k_max 17
_diffrn_reflns_limit_k_min -16
_diffrn_reflns_limit_l_max 20
_diffrn_reflns_limit_l_min -20
_diffrn_reflns_number 48108
_diffrn_reflns_theta_full 26.0000
_diffrn_reflns_theta_max 28.69
_diffrn_reflns_theta_min 2.27
_diffrn_standards_number 0
_exptl_absorpt_coefficient_mu 7.508
_exptl_absorpt_correction_T_max 0.7458
_exptl_absorpt_correction_T_min 0.6599
_exptl_absorpt_correction_type multi-scan
_exptl_absorpt_process_details
;
SADABS-2012/1 (Bruker,2012) was used for absorption correction.
wR2(int) was 0.1092 before and 0.0620 after correction.
The Ratio of minimum to maximum transmission is 0.8848.
The \l/2 correction factor is 0.0000.
;
_exptl_crystal_colour 'clear yellowish colourless'
_exptl_crystal_colour_lustre clear
_exptl_crystal_colour_modifier yellowish
_exptl_crystal_colour_primary colourless
_exptl_crystal_density_diffrn 2.0315
_exptl_crystal_description plate
_exptl_crystal_F_000 1422
_exptl_crystal_size_max 0.12
_exptl_crystal_size_mid 0.12
_exptl_crystal_size_min 0.08
_refine_diff_density_max 2.4634
_refine_diff_density_min -0.8148
_refine_diff_density_rms 0.1694
_refine_ls_d_res_high 0.7402
_refine_ls_d_res_low 8.9564
_refine_ls_goodness_of_fit_ref 1.0535
_refine_ls_hydrogen_treatment mixed
_refine_ls_matrix_type full
_refine_ls_number_constraints 18
_refine_ls_number_parameters 139
_refine_ls_number_reflns 3157
_refine_ls_number_restraints 0
_refine_ls_restrained_S_all 1.0535
_refine_ls_R_factor_all 0.0248
_refine_ls_R_factor_gt 0.0175
_refine_ls_shift/su_max 0.0000
_refine_ls_shift/su_mean 0.0000
_refine_ls_structure_factor_coef Fsqd
_refine_ls_weighting_details 'w=1/[\s^2^(Fo^2^)+(0.0147P)^2^+1.9032P] where P=(Fo^2^+2Fc^2^)/3'
_refine_ls_weighting_scheme calc
_refine_ls_wR_factor_gt 0.0351
_refine_ls_wR_factor_ref 0.0375
_reflns_Friedel_coverage 0.0
_reflns_limit_h_max 17
_reflns_limit_h_min 0
_reflns_limit_k_max 17
_reflns_limit_k_min 0
_reflns_limit_l_max 20
_reflns_limit_l_min 0
_reflns_number_gt 2776
_reflns_number_total 3157
_reflns_threshold_expression I>=2u(I)
_cod_data_source_file c7sc00135e2.cif
_cod_data_source_block 2Gd-LT
_cod_depositor_comments 'Adding full bibliography for 1545338--1545364.cif.'
_cod_database_code 1545361
_olex2_refinement_description
;
1. Fixed Uiso
 At 1.2 times of:
  All C(H) groups
 At 1.5 times of:
  All C(H,H,H) groups
2.a Aromatic/amide H refined with riding coordinates:
 C6(H6), C10(H10), C7(H7), C9(H9), C8(H8)
2.b Idealised Me refined as rotating group:
 C2(H2a,H2b,H2c), C4(H4a,H4b,H4c)
;
_olex2_date_sample_data_collection 01.09.14
_olex2_submission_special_instructions 'No special instructions were received'

loop_
_space_group_symop_id
_space_group_symop_operation_xyz
1 x,y,z
2 -y+1/2,x,z
3 y,-x+1/2,z
4 -x+1/2,-y+1/2,z
5 -x,-y,-z
6 y-1/2,-x,-z
7 -y,x-1/2,-z
8 x-1/2,y-1/2,-z

loop_
_atom_site_label
_atom_site_type_symbol
_atom_site_fract_x
_atom_site_fract_y
_atom_site_fract_z
_atom_site_U_iso_or_equiv
_atom_site_adp_type
_atom_site_occupancy
_atom_site_site_symmetry_order
_atom_site_refinement_flags_posn
_atom_site_refinement_flags_adp
_atom_site_refinement_flags_occupancy
Pt1 Pt 0.75 0.75 0.375278(10) 0.01291(5) Uani 1.000000 4 S T P
Pt2 Pt 0.75 0.75 -0.103894(11) 0.01374(5) Uani 1.000000 4 S T P
S1 S 0.59941(5) 0.85451(5) 0.37348(3) 0.01672(11) Uani 1.000000 1 . . .
S2 S 0.57019(5) 0.71592(5) -0.10373(4) 0.01912(12) Uani 1.000000 1 . . .
P1 P 0.75 0.25 0.5 0.0165(2) Uani 1.000000 4 S T P
Gd1 Gd 0.75 0.75 0.134097(13) 0.01106(5) Uani 1.000000 4 S T P
C3 C 0.54639(18) 0.66608(18) -0.00051(15) 0.0167(5) Uani 1.000000 1 . . .
C5 C 0.72948(18) 0.36184(18) 0.56986(15) 0.0185(5) Uani 1.000000 1 . . .
C1 C 0.54912(18) 0.83475(17) 0.26942(14) 0.0153(4) Uani 1.000000 1 . . .
C6 C 0.6668(2) 0.3506(2) 0.64527(15) 0.0242(5) Uani 1.000000 1 . . .
H6 H 0.6357(2) 0.2843(2) 0.65892(15) 0.0290(6) Uiso 1.000000 1 R . .
C2 C 0.4500(2) 0.8942(2) 0.24622(15) 0.0233(5) Uani 1.000000 1 . . .
H2a H 0.4233(8) 0.9306(11) 0.2987(3) 0.0349(8) Uiso 1.000000 1 GR . .
H2b H 0.4656(3) 0.9460(9) 0.2001(8) 0.0349(8) Uiso 1.000000 1 GR . .
H2c H 0.3965(5) 0.8445(3) 0.2248(10) 0.0349(8) Uiso 1.000000 1 GR . .
C10 C 0.77302(19) 0.45946(19) 0.54872(16) 0.0219(5) Uani 1.000000 1 . . .
H10 H 0.81557(19) 0.46742(19) 0.49754(16) 0.0263(6) Uiso 1.000000 1 R . .
C7 C 0.6503(2) 0.4365(2) 0.69977(17) 0.0308(6) Uani 1.000000 1 . . .
H7 H 0.6092(2) 0.4288(2) 0.75180(17) 0.0370(7) Uiso 1.000000 1 R . .
C4 C 0.4340(2) 0.6350(2) 0.01952(18) 0.0291(6) Uani 1.000000 1 . . .
H4a H 0.4072(5) 0.6782(10) 0.0683(8) 0.0437(9) Uiso 1.000000 1 GR . .
H4b H 0.3902(3) 0.6464(14) -0.0329(4) 0.0437(9) Uiso 1.000000 1 GR . .
H4c H 0.4316(3) 0.5603(4) 0.0362(12) 0.0437(9) Uiso 1.000000 1 GR . .
C9 C 0.7534(2) 0.5451(2) 0.60351(18) 0.0281(6) Uani 1.000000 1 . . .
H9 H 0.7815(2) 0.6124(2) 0.58908(18) 0.0337(7) Uiso 1.000000 1 R . .
C8 C 0.6931(2) 0.5331(2) 0.67891(17) 0.0301(6) Uani 1.000000 1 . . .
H8 H 0.6813(2) 0.5919(2) 0.71651(17) 0.0361(7) Uiso 1.000000 1 R . .
O2 O 0.61393(12) 0.65463(12) 0.05787(10) 0.0166(3) Uani 1.000000 1 . . .
O1 O 0.58924(12) 0.77694(12) 0.21264(10) 0.0161(3) Uani 1.000000 1 . . .

loop_
_atom_site_aniso_label
_atom_site_aniso_U_11
_atom_site_aniso_U_22
_atom_site_aniso_U_33
_atom_site_aniso_U_12
_atom_site_aniso_U_13
_atom_site_aniso_U_23
Pt1 0.01450(6) 0.01450(6) 0.00973(8) -0.000000 -0.000000 0.000000
Pt2 0.01574(6) 0.01574(6) 0.00975(8) -0.000000 -0.000000 0.000000
S1 0.0180(3) 0.0188(3) 0.0134(2) 0.0025(2) 0.0023(2) -0.0014(2)
S2 0.0172(3) 0.0250(3) 0.0152(3) -0.0014(2) -0.0047(2) 0.0005(2)
P1 0.0173(4) 0.0173(4) 0.0150(5) -0.000000 -0.000000 0.000000
Gd1 0.01201(7) 0.01201(7) 0.00917(9) -0.000000 -0.000000 0.000000
C3 0.0180(12) 0.0150(11) 0.0172(10) -0.0013(9) -0.0001(9) -0.0027(9)
C5 0.0181(11) 0.0214(12) 0.0159(10) 0.0025(9) -0.0026(9) -0.0014(9)
C1 0.0149(11) 0.0165(11) 0.0145(10) -0.0020(9) 0.0018(8) 0.0035(9)
C6 0.0271(13) 0.0241(13) 0.0215(11) 0.0004(10) 0.0013(10) -0.0003(10)
C2 0.0207(13) 0.0250(13) 0.0242(12) 0.0053(10) -0.0011(9) 0.0031(10)
C10 0.0235(12) 0.0213(12) 0.0209(12) -0.0004(10) -0.0040(10) 0.0015(10)
C7 0.0360(15) 0.0351(15) 0.0213(12) 0.0122(12) 0.0012(11) -0.0038(11)
C4 0.0192(13) 0.0348(15) 0.0333(15) -0.0058(11) 0.0000(11) 0.0031(12)
C9 0.0322(15) 0.0196(13) 0.0325(14) -0.0000(11) -0.0128(12) -0.0008(11)
C8 0.0392(15) 0.0281(14) 0.0229(13) 0.0151(11) -0.0129(11) -0.0097(11)
O2 0.0173(8) 0.0178(8) 0.0146(7) -0.0014(6) -0.0020(6) -0.0013(6)
O1 0.0156(8) 0.0186(8) 0.0142(7) 0.0000(6) 0.0019(6) -0.0006(6)

loop_
_atom_type_symbol
_atom_type_scat_dispersion_real
_atom_type_scat_dispersion_imag
_atom_type_scat_Cromer_Mann_a1
_atom_type_scat_Cromer_Mann_a2
_atom_type_scat_Cromer_Mann_a3
_atom_type_scat_Cromer_Mann_a4
_atom_type_scat_Cromer_Mann_b1
_atom_type_scat_Cromer_Mann_b2
_atom_type_scat_Cromer_Mann_b3
_atom_type_scat_Cromer_Mann_b4
_atom_type_scat_Cromer_Mann_c
_atom_type_scat_source
_atom_type_scat_dispersion_source
C 0.00347 0.00161 2.31000 1.02000 1.58860 0.86500 20.84390 10.20750 0.56870 51.65120 0.215599998832 'International Tables Volume C Table 6.1.1.4 (pp. 500-502)' 'Henke, Gullikson and Davis, At. Data and Nucl. Data Tables, 1993, 54, 2'
Pt -1.63788 8.57892 27.00590 17.76390 15.71310 5.78370 1.51293 8.81174 0.42459 38.61030 11.6883001328 'International Tables Volume C Table 6.1.1.4 (pp. 500-502)' 'Henke, Gullikson and Davis, At. Data and Nucl. Data Tables, 1993, 54, 2'
H 0.00000 0.00000 0.49300 0.32291 0.14019 0.04081 10.51090 26.12570 3.14236 57.79970 0.0030380000826 'International Tables Volume C Table 6.1.1.4 (pp. 500-502)' 'Henke, Gullikson and Davis, At. Data and Nucl. Data Tables, 1993, 54, 2'
O 0.01158 0.00611 3.04850 2.28680 1.54630 0.86700 13.27710 5.70110 0.32390 32.90890 0.250800013542 'International Tables Volume C Table 6.1.1.4 (pp. 500-502)' 'Henke, Gullikson and Davis, At. Data and Nucl. Data Tables, 1993, 54, 2'
P 0.10434 0.09671 6.43450 4.17910 1.78000 1.49080 1.90670 27.15700 0.52600 68.16450 1.11489999294 'International Tables Volume C Table 6.1.1.4 (pp. 500-502)' 'Henke, Gullikson and Davis, At. Data and Nucl. Data Tables, 1993, 54, 2'
S 0.12424 0.12443 6.90530 5.20340 1.43790 1.58630 1.46790 22.21510 0.25360 56.17200 0.866900026798 'International Tables Volume C Table 6.1.1.4 (pp. 500-502)' 'Henke, Gullikson and Davis, At. Data and Nucl. Data Tables, 1993, 54, 2'
Gd 0.10424 4.27310 25.07090 19.07980 13.85180 3.54545 2.25341 0.18195 12.93310 101.39800 2.41960000992 'International Tables Volume C Table 6.1.1.4 (pp. 500-502)' 'Henke, Gullikson and Davis, At. Data and Nucl. Data Tables, 1993, 54, 2'

loop_
_geom_angle_atom_site_label_1
_geom_angle_atom_site_label_2
_geom_angle_atom_site_label_3
_geom_angle
_geom_angle_site_symmetry_1
_geom_angle_site_symmetry_3
S1 Pt1 S1 89.992(2) . 3_565
S1 Pt1 S1 178.65(3) 4_665 .
S1 Pt1 S1 89.992(2) 4_665 3_565
S1 Pt1 S1 178.65(3) 2_655 3_565
S1 Pt1 S1 89.992(2) 2_655 .
S1 Pt1 S1 89.992(2) 4_665 2_655
S2 Pt2 S2 179.88(3) . 4_665
S2 Pt2 S2 89.9999(7) 3_565 .
S2 Pt2 S2 89.9999(7) 3_565 4_665
S2 Pt2 S2 89.9999(7) 2_655 4_665
S2 Pt2 S2 179.88(3) 3_565 2_655
S2 Pt2 S2 89.9999(7) 2_655 .
C1 S1 Pt1 103.42(8) . 2_655
C3 S2 Pt2 104.02(8) . 4_665
C5 P1 C5 110.54(8) 7_656 .
C5 P1 C5 110.54(8) 6_666 4_655
C5 P1 C5 107.35(14) 4_655 .
C5 P1 C5 107.35(14) 7_656 6_666
C5 P1 C5 110.54(7) 6_666 .
C5 P1 C5 110.54(7) 7_656 4_655
O2 Gd1 O2 76.61(3) 2_655 4_665
O2 Gd1 O2 122.47(7) 3_565 2_655
O2 Gd1 O2 76.61(3) 3_565 .
O2 Gd1 O2 76.61(3) 2_655 .
O2 Gd1 O2 76.61(3) 3_565 4_665
O2 Gd1 O2 122.47(7) . 4_665
O1 Gd1 O2 73.01(5) 3_565 4_665
O1 Gd1 O2 140.63(5) 2_655 4_665
O1 Gd1 O2 72.49(5) 4_665 4_665
O1 Gd1 O2 140.63(5) 3_565 .
O1 Gd1 O2 72.49(5) 2_655 2_655
O1 Gd1 O2 141.41(5) 3_565 2_655
O1 Gd1 O2 140.63(5) 4_665 3_565
O1 Gd1 O2 72.49(5) 3_565 3_565
O1 Gd1 O2 73.01(5) 2_655 .
O1 Gd1 O2 141.41(5) . 4_665
O1 Gd1 O2 141.41(5) 2_655 3_565
O1 Gd1 O2 72.49(5) . .
O1 Gd1 O2 73.01(5) 4_665 2_655
O1 Gd1 O2 140.63(5) . 2_655
O1 Gd1 O2 73.01(5) . 3_565
O1 Gd1 O2 141.41(5) 4_665 .
O1 Gd1 O1 120.06(7) 2_655 3_565
O1 Gd1 O1 75.55(3) 4_665 2_655
O1 Gd1 O1 120.06(7) 4_665 .
O1 Gd1 O1 75.55(3) 2_655 .
O1 Gd1 O1 75.55(3) . 3_565
O1 Gd1 O1 75.55(3) 4_665 3_565
C4 C3 S2 116.48(17) . .
O2 C3 S2 125.00(18) . .
O2 C3 C4 118.5(2) . .
C6 C5 P1 119.07(18) . 7_656
C10 C5 P1 120.68(18) . 7_656
C10 C5 C6 120.2(2) . .
C2 C1 S1 116.78(16) . .
O1 C1 S1 124.84(17) . .
O1 C1 C2 118.4(2) . .
H6 C6 C5 120.19(14) . .
C7 C6 C5 119.6(2) . .
C7 C6 H6 120.19(16) . .
H2a C2 C1 109.5 . .
H2b C2 C1 109.5 . .
H2b C2 H2a 109.5 . .
H2c C2 C1 109.5 . .
H2c C2 H2a 109.5 . .
H2c C2 H2b 109.5 . .
H10 C10 C5 120.48(14) . .
C9 C10 C5 119.0(2) . .
C9 C10 H10 120.48(16) . .
H7 C7 C6 119.90(16) . .
C8 C7 C6 120.2(2) . .
C8 C7 H7 119.90(15) . .
H4a C4 C3 109.5 . .
H4b C4 C3 109.5 . .
H4b C4 H4a 109.5 . .
H4c C4 C3 109.5 . .
H4c C4 H4a 109.5 . .
H4c C4 H4b 109.5 . .
H9 C9 C10 119.75(16) . .
C8 C9 C10 120.5(2) . .
C8 C9 H9 119.75(15) . .
C9 C8 C7 120.4(2) . .
H8 C8 C7 119.82(15) . .
H8 C8 C9 119.82(15) . .
C3 O2 Gd1 141.28(15) . 4_665
C1 O1 Gd1 141.45(14) . 2_655

loop_
_geom_bond_atom_site_label_1
_geom_bond_atom_site_label_2
_geom_bond_distance
_geom_bond_site_symmetry_2
Pt1 S1 2.3219(6) 3_565
Pt1 S1 2.3219(6) 2_655
Pt1 S1 2.3219(6) .
Pt1 S1 2.3219(6) 4_665
Pt2 S2 2.3180(6) 4_665
Pt2 S2 2.3180(6) 2_655
Pt2 S2 2.3180(6) 3_565
Pt2 S2 2.3180(6) .
S1 C1 1.719(2) .
S2 C3 1.714(2) .
P1 C5 1.788(2) 4_655
P1 C5 1.788(2) 7_656
P1 C5 1.788(2) .
P1 C5 1.788(2) 6_666
Gd1 O2 2.4010(15) 4_665
Gd1 O2 2.4010(15) 2_655
Gd1 O2 2.4010(15) .
Gd1 O2 2.4010(15) 3_565
Gd1 O1 2.3833(15) 3_565
Gd1 O1 2.3833(15) 4_665
Gd1 O1 2.3833(15) .
Gd1 O1 2.3833(15) 2_655
C3 C4 1.508(3) .
C3 O2 1.239(3) .
C5 C6 1.399(3) .
C5 C10 1.391(3) .
C1 C2 1.506(3) .
C1 O1 1.239(3) .
C6 H6 0.9500 .
C6 C7 1.382(3) .
C2 H2a 0.9800 .
C2 H2b 0.9800 .
C2 H2c 0.9800 .
C10 H10 0.9500 .
C10 C9 1.388(4) .
C7 H7 0.9500 .
C7 C8 1.376(4) .
C4 H4a 0.9800 .
C4 H4b 0.9800 .
C4 H4c 0.9800 .
C9 H9 0.9500 .
C9 C8 1.383(4) .
C8 H8 0.9500 .
